data_4109131
loop_
_publ_author_name
'Evan L. Werkema'
'Laurent Maron'
'Odile Eisenstein'
'Richard A. Andersen'

_publ_section_title
;
 Reactions of Monomeric [1,2,4-(Me3C)3C5H2]2CeH and CO with or without H2:
 An Experimental and Computational Study
;
_journal_name_full 'Journal of the American Chemical Society'
_journal_page_first 2529
_journal_page_last 2541
_journal_paper_doi 10.1021/ja066482h
_journal_volume 129
_journal_year 2007
_chemical_formula_moiety '(C70 H108 Ce2 O), (C7 H8)'
_chemical_formula_sum 'C38 H63 Ce O0.5'
_chemical_formula_weight 668.00
_chemical_name_systematic
; 
 ? 
;
_space_group_IT_number 13
_symmetry_cell_setting monoclinic
_symmetry_space_group_name_Hall '-P 2yac'
_symmetry_space_group_name_H-M 'P 1 2/n 1'
_atom_sites_solution_hydrogens geom
_atom_sites_solution_primary direct
_atom_sites_solution_secondary difmap
_audit_creation_method SHELXL-97
_cell_angle_alpha 90.00
_cell_angle_beta 108.009(2)
_cell_angle_gamma 90.00
_cell_formula_units_Z 4
_cell_length_a 18.566(3)
_cell_length_b 10.4527(15)
_cell_length_c 19.192(3)
_cell_measurement_reflns_used 3760
_cell_measurement_temperature 173(2)
_cell_measurement_theta_max 47.55
_cell_measurement_theta_min 4.46
_cell_volume 3542.0(9)
_computing_cell_refinement 'Bruker SAINT v7.06'
_computing_data_collection 'Bruker SMART v5.054d'
_computing_data_reduction 'Bruker SAINT v7.06'
_computing_structure_refinement 'SHELXL-97 (Sheldrick, 1997)'
_computing_structure_solution 'SHELXS-97 (Sheldrick, 1990)'
_diffrn_ambient_temperature 173(2)
_diffrn_measured_fraction_theta_full 0.961
_diffrn_measured_fraction_theta_max 0.961
_diffrn_measurement_device_type 'SMART 1000'
_diffrn_measurement_method \w/2\q-scans
_diffrn_radiation_monochromator graphite
_diffrn_radiation_source 'fine-focus sealed tube'
_diffrn_radiation_type MoK\a
_diffrn_radiation_wavelength 0.71073
_diffrn_reflns_av_R_equivalents 0.0883
_diffrn_reflns_av_sigmaI/netI 0.1246
_diffrn_reflns_limit_h_max 21
_diffrn_reflns_limit_h_min -21
_diffrn_reflns_limit_k_max 12
_diffrn_reflns_limit_k_min -8
_diffrn_reflns_limit_l_max 22
_diffrn_reflns_limit_l_min -22
_diffrn_reflns_number 14766
_diffrn_reflns_theta_full 24.70
_diffrn_reflns_theta_max 24.70
_diffrn_reflns_theta_min 1.84
_diffrn_standards_decay_% 0
_diffrn_standards_interval_count 0
_diffrn_standards_interval_time 0
_diffrn_standards_number 0
_exptl_absorpt_coefficient_mu 1.309
_exptl_absorpt_correction_T_max 0.9374
_exptl_absorpt_correction_T_min 0.7107
_exptl_absorpt_correction_type empirical
_exptl_absorpt_process_details 'Sheldrick, 2004'
_exptl_crystal_colour orange
_exptl_crystal_density_diffrn 1.253
_exptl_crystal_description block
_exptl_crystal_F_000 1412
_exptl_crystal_size_max 0.28
_exptl_crystal_size_mid 0.18
_exptl_crystal_size_min 0.05
_refine_diff_density_max 1.651
_refine_diff_density_min -1.801
_refine_diff_density_rms 0.157
_refine_ls_extinction_method none
_refine_ls_goodness_of_fit_ref 1.052
_refine_ls_hydrogen_treatment mixed
_refine_ls_matrix_type full
_refine_ls_number_parameters 362
_refine_ls_number_reflns 5799
_refine_ls_number_restraints 2
_refine_ls_restrained_S_all 1.051
_refine_ls_R_factor_all 0.1207
_refine_ls_R_factor_gt 0.0716
_refine_ls_shift/su_max 0.012
_refine_ls_shift/su_mean 0.001
_refine_ls_structure_factor_coef Fsqd
_refine_ls_weighting_details 'calc w=1/[\s^2^(Fo^2^)+(0.0777P)^2^+0.0000P] where P=(Fo^2^+2Fc^2^)/3'
_refine_ls_weighting_scheme calc
_refine_ls_wR_factor_gt 0.1424
_refine_ls_wR_factor_ref 0.1597
_reflns_number_gt 3864
_reflns_number_total 5799
_reflns_threshold_expression >2sigma(I)
_cod_data_source_file ja066482hsi20061109_021957.cif
_cod_data_source_block Cp'2CeCH2OCeCp'2
_cod_original_cell_volume 3541.9(9)
_cod_original_sg_symbol_Hall '-P 2yn'
_cod_original_sg_symbol_H-M 'P 2/n'
_cod_original_formula_sum 'C38 H63 Ce O0.50'
_cod_database_code 4109131

loop_
_symmetry_equiv_pos_as_xyz
'x, y, z'
'-x+1/2, y, -z+1/2'
'-x, -y, -z'
'x-1/2, -y, z-1/2'

loop_
_atom_site_label
_atom_site_type_symbol
_atom_site_fract_x
_atom_site_fract_y
_atom_site_fract_z
_atom_site_U_iso_or_equiv
_atom_site_adp_type
_atom_site_occupancy
_atom_site_symmetry_multiplicity
_atom_site_calc_flag
_atom_site_refinement_flags
Ce1 Ce 0.35814(3) 0.13248(5) 0.20722(3) 0.01664(17) Uani 1 1 d D
O1 O 0.2500 0.1801(8) 0.2500 0.027(2) Uani 1 2 d S
C1 C 0.4961(5) 0.1893(8) 0.3129(4) 0.0169(19) Uani 1 1 d .
C2 C 0.4599(5) 0.1011(7) 0.3464(4) 0.018(2) Uani 1 1 d .
H2A H 0.4475 0.1187 0.3926 0.022 Uiso 1 1 calc R
C3 C 0.4661(4) -0.0245(7) 0.3194(4) 0.0161(19) Uani 1 1 d .
C4 C 0.5043(4) -0.0125(8) 0.2645(4) 0.019(2) Uani 1 1 d .
C5 C 0.5196(4) 0.1211(8) 0.2620(4) 0.0180(19) Uani 1 1 d .
H5A H 0.5535 0.1574 0.2354 0.022 Uiso 1 1 calc R
C6 C 0.5074(5) 0.3311(7) 0.3304(5) 0.019(2) Uani 1 1 d .
C7 C 0.4348(5) 0.4039(8) 0.2901(5) 0.024(2) Uani 1 1 d .
H7A H 0.3927 0.3711 0.3055 0.036 Uiso 1 1 calc R
H7B H 0.4235 0.3919 0.2371 0.036 Uiso 1 1 calc R
H7C H 0.4419 0.4952 0.3018 0.036 Uiso 1 1 calc R
C8 C 0.5721(5) 0.3847(8) 0.3050(5) 0.033(2) Uani 1 1 d .
H8A H 0.6192 0.3394 0.3302 0.050 Uiso 1 1 calc R
H8B H 0.5784 0.4761 0.3167 0.050 Uiso 1 1 calc R
H8C H 0.5601 0.3728 0.2520 0.050 Uiso 1 1 calc R
C9 C 0.5284(5) 0.3522(8) 0.4128(4) 0.025(2) Uani 1 1 d .
H9A H 0.4880 0.3189 0.4307 0.037 Uiso 1 1 calc R
H9B H 0.5349 0.4439 0.4235 0.037 Uiso 1 1 calc R
H9C H 0.5758 0.3074 0.4374 0.037 Uiso 1 1 calc R
C10 C 0.4433(5) -0.1447(8) 0.3558(5) 0.022(2) Uani 1 1 d .
C11 C 0.5132(5) -0.2258(9) 0.3947(5) 0.031(2) Uani 1 1 d .
H11A H 0.4975 -0.3007 0.4172 0.047 Uiso 1 1 calc R
H11B H 0.5488 -0.1744 0.4328 0.047 Uiso 1 1 calc R
H11C H 0.5379 -0.2541 0.3590 0.047 Uiso 1 1 calc R
C12 C 0.3831(5) -0.2275(8) 0.3025(5) 0.028(2) Uani 1 1 d .
H12A H 0.3713 -0.3010 0.3288 0.042 Uiso 1 1 calc R
H12B H 0.4023 -0.2578 0.2633 0.042 Uiso 1 1 calc R
H12C H 0.3371 -0.1767 0.2814 0.042 Uiso 1 1 calc R
C13 C 0.4095(5) -0.1016(8) 0.4159(5) 0.028(2) Uani 1 1 d .
H13A H 0.3951 -0.1770 0.4389 0.041 Uiso 1 1 calc R
H13B H 0.3647 -0.0485 0.3941 0.041 Uiso 1 1 calc R
H13C H 0.4473 -0.0519 0.4530 0.041 Uiso 1 1 calc R
C14 C 0.5500(5) -0.1053(8) 0.2324(5) 0.024(2) Uani 1 1 d .
C15 C 0.5636(5) -0.0504(8) 0.1631(5) 0.029(2) Uani 1 1 d .
H15A H 0.5859 0.0352 0.1736 0.044 Uiso 1 1 calc R
H15B H 0.5152 -0.0449 0.1237 0.044 Uiso 1 1 calc R
H15C H 0.5982 -0.1065 0.1478 0.044 Uiso 1 1 calc R
C16 C 0.5148(5) -0.2402(8) 0.2095(5) 0.030(2) Uani 1 1 d .
H16A H 0.4649 -0.2308 0.1728 0.046 Uiso 1 1 calc R
H16B H 0.5094 -0.2846 0.2526 0.046 Uiso 1 1 calc R
H16C H 0.5479 -0.2899 0.1886 0.046 Uiso 1 1 calc R
C17 C 0.6289(5) -0.1213(10) 0.2902(5) 0.038(3) Uani 1 1 d .
H17A H 0.6514 -0.0369 0.3049 0.057 Uiso 1 1 calc R
H17B H 0.6617 -0.1712 0.2692 0.057 Uiso 1 1 calc R
H17C H 0.6234 -0.1660 0.3332 0.057 Uiso 1 1 calc R
C18 C 0.3104(5) 0.0568(7) 0.0589(4) 0.0162(19) Uani 1 1 d .
C19 C 0.3765(4) 0.1245(8) 0.0666(4) 0.0174(18) Uani 1 1 d .
H19A H 0.4220 0.0879 0.0564 0.021 Uiso 1 1 calc R
C20 C 0.3646(5) 0.2593(8) 0.0738(4) 0.018(2) Uani 1 1 d .
C21 C 0.2872(5) 0.2711(8) 0.0733(4) 0.0159(19) Uani 1 1 d .
C22 C 0.2574(4) 0.1431(7) 0.0659(4) 0.0139(18) Uani 1 1 d .
H22A H 0.2022 0.1231 0.0536 0.017 Uiso 1 1 calc R
C23 C 0.2979(5) -0.0861(8) 0.0382(4) 0.018(2) Uani 1 1 d .
C24 C 0.2945(5) -0.1652(7) 0.1038(5) 0.027(2) Uani 1 1 d .
H24A H 0.3419 -0.1551 0.1439 0.040 Uiso 1 1 calc R
H24B H 0.2872 -0.2556 0.0898 0.040 Uiso 1 1 calc R
H24C H 0.2520 -0.1358 0.1199 0.040 Uiso 1 1 calc R
C25 C 0.2226(5) -0.1018(8) -0.0259(5) 0.029(2) Uani 1 1 d .
H25A H 0.1803 -0.0696 -0.0106 0.044 Uiso 1 1 calc R
H25B H 0.2144 -0.1924 -0.0389 0.044 Uiso 1 1 calc R
H25C H 0.2258 -0.0531 -0.0685 0.044 Uiso 1 1 calc R
C26 C 0.3634(5) -0.1381(9) 0.0119(5) 0.032(2) Uani 1 1 d .
H26A H 0.4115 -0.1294 0.0514 0.048 Uiso 1 1 calc R
H26B H 0.3658 -0.0892 -0.0309 0.048 Uiso 1 1 calc R
H26C H 0.3544 -0.2285 -0.0014 0.048 Uiso 1 1 calc R
C27 C 0.4195(5) 0.3529(8) 0.0558(5) 0.023(2) Uani 1 1 d .
C28 C 0.4266(5) 0.4861(8) 0.0911(5) 0.027(2) Uani 1 1 d .
H28A H 0.3764 0.5259 0.0788 0.040 Uiso 1 1 calc R
H28B H 0.4600 0.5395 0.0725 0.040 Uiso 1 1 calc R
H28C H 0.4478 0.4780 0.1444 0.040 Uiso 1 1 calc R
C29 C 0.5018(5) 0.2998(9) 0.0788(5) 0.031(2) Uani 1 1 d .
H29A H 0.5202 0.2889 0.1321 0.046 Uiso 1 1 calc R
H29B H 0.5347 0.3600 0.0638 0.046 Uiso 1 1 calc R
H29C H 0.5023 0.2170 0.0550 0.046 Uiso 1 1 calc R
C30 C 0.3931(5) 0.3684(9) -0.0281(5) 0.036(2) Uani 1 1 d .
H30A H 0.3413 0.4019 -0.0443 0.053 Uiso 1 1 calc R
H30B H 0.3945 0.2852 -0.0511 0.053 Uiso 1 1 calc R
H30C H 0.4268 0.4282 -0.0423 0.053 Uiso 1 1 calc R
C31 C 0.2374(5) 0.3895(8) 0.0731(5) 0.021(2) Uani 1 1 d .
C32 C 0.2651(5) 0.4668(8) 0.1456(5) 0.026(2) Uani 1 1 d .
H32A H 0.3166 0.4983 0.1524 0.040 Uiso 1 1 calc R
H32B H 0.2652 0.4114 0.1869 0.040 Uiso 1 1 calc R
H32C H 0.2311 0.5395 0.1434 0.040 Uiso 1 1 calc R
C33 C 0.2286(5) 0.4763(9) 0.0068(5) 0.030(2) Uani 1 1 d .
H33A H 0.2785 0.5071 0.0070 0.045 Uiso 1 1 calc R
H33B H 0.1964 0.5494 0.0092 0.045 Uiso 1 1 calc R
H33C H 0.2052 0.4280 -0.0383 0.045 Uiso 1 1 calc R
C34 C 0.1561(5) 0.3451(8) 0.0686(6) 0.034(3) Uani 1 1 d .
H34A H 0.1346 0.2952 0.0238 0.051 Uiso 1 1 calc R
H34B H 0.1243 0.4201 0.0679 0.051 Uiso 1 1 calc R
H34C H 0.1583 0.2920 0.1113 0.051 Uiso 1 1 calc R
C35 C 0.2500 0.0471(11) 0.2500 0.017(3) Uani 1 2 d SD
H35A H 0.2870(3) 0.015(6) 0.2949(19) 0.021 Uiso 1 1 d D
C36 C 0.7500 0.5880(19) 0.2500 0.174(15) Uani 1 2 d S
H36A H 0.7806 0.6193 0.2982 0.261 Uiso 0.50 1 calc PR
H36B H 0.6979 0.6193 0.2393 0.261 Uiso 0.50 1 calc PR
H36C H 0.7714 0.6193 0.2125 0.261 Uiso 0.50 1 calc PR
C37 C 0.7500 0.4454(15) 0.2500 0.060(5) Uani 1 2 d S
C38 C 0.7108(6) 0.3768(14) 0.1884(6) 0.063(4) Uani 1 1 d .
H38A H 0.6830 0.4201 0.1448 0.076 Uiso 1 1 calc R
C39 C 0.7126(6) 0.2430(15) 0.1908(7) 0.062(4) Uani 1 1 d .
H39A H 0.6860 0.1956 0.1484 0.074 Uiso 1 1 calc R
C40 C 0.7500 0.1827(17) 0.2500 0.064(6) Uani 1 2 d S
H40 H 0.7500 0.0918 0.2500 0.077 Uiso 1 2 calc SR

loop_
_atom_site_aniso_label
_atom_site_aniso_U_11
_atom_site_aniso_U_22
_atom_site_aniso_U_33
_atom_site_aniso_U_23
_atom_site_aniso_U_13
_atom_site_aniso_U_12
Ce1 0.0145(3) 0.0168(3) 0.0169(3) 0.0048(3) 0.00232(17) 0.0029(3)
O1 0.036(6) 0.023(5) 0.019(5) 0.000 0.004(4) 0.000
C1 0.017(5) 0.008(4) 0.021(5) 0.000(4) -0.001(4) -0.001(4)
C2 0.025(5) 0.011(5) 0.014(5) -0.002(3) 0.000(4) 0.001(4)
C3 0.013(5) 0.008(4) 0.026(5) 0.003(4) 0.005(4) 0.002(4)
C4 0.013(5) 0.011(5) 0.027(5) 0.003(4) -0.001(4) 0.001(4)
C5 0.017(4) 0.011(4) 0.026(5) 0.007(4) 0.007(4) 0.002(4)
C6 0.026(5) 0.006(5) 0.023(5) 0.006(3) 0.006(4) -0.001(4)
C7 0.018(5) 0.013(5) 0.033(6) 0.003(4) -0.004(4) -0.001(4)
C8 0.032(6) 0.014(5) 0.052(6) -0.005(5) 0.009(5) -0.004(4)
C9 0.024(5) 0.014(5) 0.026(5) -0.003(4) -0.008(4) 0.003(4)
C10 0.027(5) 0.011(5) 0.024(5) 0.008(4) 0.001(4) -0.006(4)
C11 0.036(6) 0.021(5) 0.031(6) 0.015(4) 0.003(5) 0.006(5)
C12 0.037(6) 0.017(5) 0.025(5) -0.001(4) 0.004(4) -0.007(4)
C13 0.035(6) 0.021(6) 0.024(5) 0.000(4) 0.006(4) -0.007(4)
C14 0.018(5) 0.014(5) 0.036(5) -0.002(4) 0.004(4) -0.001(4)
C15 0.025(5) 0.025(6) 0.038(6) -0.014(4) 0.009(5) 0.004(4)
C16 0.035(6) 0.014(5) 0.046(6) -0.006(4) 0.018(5) 0.004(4)
C17 0.024(6) 0.038(6) 0.053(7) -0.005(6) 0.012(5) 0.011(5)
C18 0.019(5) 0.009(5) 0.018(5) 0.000(4) 0.002(4) 0.002(4)
C19 0.021(5) 0.015(4) 0.017(4) 0.000(4) 0.006(4) -0.003(4)
C20 0.029(5) 0.008(4) 0.015(5) 0.003(4) 0.003(4) 0.004(4)
C21 0.018(5) 0.011(4) 0.016(5) 0.001(4) 0.000(4) 0.002(4)
C22 0.014(4) 0.016(5) 0.009(4) -0.003(4) -0.001(3) -0.004(4)
C23 0.026(5) 0.009(4) 0.021(5) 0.004(4) 0.007(4) 0.001(4)
C24 0.040(6) 0.007(5) 0.031(6) -0.001(4) 0.007(5) 0.005(4)
C25 0.035(6) 0.012(5) 0.032(6) -0.002(4) -0.002(4) -0.003(4)
C26 0.043(6) 0.016(5) 0.036(6) -0.012(5) 0.011(5) -0.002(5)
C27 0.024(5) 0.015(5) 0.033(5) 0.003(4) 0.015(4) -0.008(4)
C28 0.031(6) 0.016(5) 0.036(6) 0.005(4) 0.015(5) -0.001(4)
C29 0.023(5) 0.026(6) 0.050(7) 0.001(5) 0.020(5) -0.007(4)
C30 0.045(6) 0.032(6) 0.033(6) 0.001(5) 0.017(5) -0.006(6)
C31 0.019(5) 0.013(5) 0.029(5) 0.000(4) 0.004(4) 0.004(4)
C32 0.028(5) 0.015(5) 0.034(6) -0.002(4) 0.006(4) 0.008(4)
C33 0.032(6) 0.022(5) 0.031(6) 0.011(4) 0.000(4) 0.009(4)
C34 0.023(5) 0.023(6) 0.052(7) -0.013(5) 0.007(5) -0.001(4)
C35 0.001(6) 0.023(8) 0.023(7) 0.000 -0.005(5) 0.000
C36 0.082(18) 0.033(13) 0.40(5) 0.000 0.07(3) 0.000
C37 0.015(9) 0.033(10) 0.128(18) 0.000 0.019(10) 0.000
C38 0.034(7) 0.081(11) 0.059(8) 0.034(8) -0.007(6) 0.007(8)
C39 0.045(8) 0.083(11) 0.053(9) -0.028(8) 0.010(6) -0.021(8)
C40 0.043(12) 0.038(11) 0.097(17) 0.000 0.000(11) 0.000

loop_
_atom_type_symbol
_atom_type_description
_atom_type_scat_dispersion_real
_atom_type_scat_dispersion_imag
_atom_type_scat_source
C C 0.0033 0.0016 'International Tables Vol C Tables 4.2.6.8 and 6.1.1.4'
H H 0.0000 0.0000 'International Tables Vol C Tables 4.2.6.8 and 6.1.1.4'
O O 0.0106 0.0060 'International Tables Vol C Tables 4.2.6.8 and 6.1.1.4'
Ce Ce -0.2486 2.6331 'International Tables Vol C Tables 4.2.6.8 and 6.1.1.4'

loop_
_geom_angle_atom_site_label_1
_geom_angle_atom_site_label_2
_geom_angle_atom_site_label_3
_geom_angle
_geom_angle_site_symmetry_1
_geom_angle_site_symmetry_3
O1 Ce1 C35 32.2(3) . .
O1 Ce1 C2 94.95(17) . .
C35 Ce1 C2 91.04(18) . .
O1 Ce1 C22 86.83(16) . .
C35 Ce1 C22 88.22(16) . .
C2 Ce1 C22 175.4(2) . .
O1 Ce1 C1 112.12(18) . .
C35 Ce1 C1 118.42(17) . .
C2 Ce1 C1 29.3(2) . .
C22 Ce1 C1 152.7(2) . .
O1 Ce1 C18 111.22(17) . .
C35 Ce1 C18 101.16(19) . .
C2 Ce1 C18 147.9(2) . .
C22 Ce1 C18 28.4(2) . .
C1 Ce1 C18 136.3(2) . .
O1 Ce1 C19 132.96(17) . .
C35 Ce1 C19 129.50(18) . .
C2 Ce1 C19 132.0(2) . .
C22 Ce1 C19 46.6(2) . .
C1 Ce1 C19 110.2(2) . .
C18 Ce1 C19 28.4(2) . .
O1 Ce1 C5 139.69(16) . .
C35 Ce1 C5 134.99(19) . .
C2 Ce1 C5 46.8(2) . .
C22 Ce1 C5 132.4(2) . .
C1 Ce1 C5 28.3(2) . .
C18 Ce1 C5 109.0(2) . .
C19 Ce1 C5 85.8(2) . .
O1 Ce1 C21 90.05(19) . .
C35 Ce1 C21 105.9(2) . .
C2 Ce1 C21 154.6(2) . .
C22 Ce1 C21 29.3(2) . .
C1 Ce1 C21 127.0(2) . .
C18 Ce1 C21 47.8(2) . .
C19 Ce1 C21 47.2(2) . .
C5 Ce1 C21 119.1(2) . .
O1 Ce1 C20 117.6(2) . .
C35 Ce1 C20 133.67(19) . .
C2 Ce1 C20 134.3(2) . .
C22 Ce1 C20 47.5(2) . .
C1 Ce1 C20 105.3(2) . .
C18 Ce1 C20 47.7(2) . .
C19 Ce1 C20 29.0(2) . .
C5 Ce1 C20 91.1(2) . .
C21 Ce1 C20 28.7(2) . .
O1 Ce1 C3 108.20(19) . .
C35 Ce1 C3 89.7(2) . .
C2 Ce1 C3 28.7(2) . .
C22 Ce1 C3 146.7(2) . .
C1 Ce1 C3 47.5(2) . .
C18 Ce1 C3 120.8(2) . .
C19 Ce1 C3 115.2(2) . .
C5 Ce1 C3 46.2(2) . .
C21 Ce1 C3 161.7(2) . .
C20 Ce1 C3 133.7(2) . .
O1 Ce1 C4 136.28(19) . .
C35 Ce1 C4 114.6(2) . .
C2 Ce1 C4 47.0(2) . .
C22 Ce1 C4 129.5(2) . .
C1 Ce1 C4 47.2(2) . .
C18 Ce1 C4 101.2(2) . .
C19 Ce1 C4 88.4(2) . .
C5 Ce1 C4 28.1(2) . .
C21 Ce1 C4 133.7(2) . .
C20 Ce1 C4 105.8(2) . .
C3 Ce1 C4 28.1(2) . .
C35 O1 Ce1 78.24(19) . 2
C35 O1 Ce1 78.24(19) . .
Ce1 O1 Ce1 156.5(4) 2 .
C5 C1 C2 106.5(7) . .
C5 C1 C6 127.3(8) . .
C2 C1 C6 126.2(8) . .
C5 C1 Ce1 78.3(5) . .
C2 C1 Ce1 74.5(4) . .
C6 C1 Ce1 113.6(5) . .
C1 C2 C3 109.4(7) . .
C1 C2 Ce1 76.2(4) . .
C3 C2 Ce1 82.4(5) . .
C1 C2 H2A 123.9 . .
C3 C2 H2A 123.9 . .
Ce1 C2 H2A 123.9 . .
C2 C3 C4 107.3(7) . .
C2 C3 C10 120.9(7) . .
C4 C3 C10 131.3(7) . .
C2 C3 Ce1 68.9(4) . .
C4 C3 Ce1 78.2(4) . .
C10 C3 Ce1 123.9(5) . .
C5 C4 C3 104.9(7) . .
C5 C4 C14 117.6(7) . .
C3 C4 C14 133.9(7) . .
C5 C4 Ce1 70.2(4) . .
C3 C4 Ce1 73.7(4) . .
C14 C4 Ce1 136.0(5) . .
C1 C5 C4 111.7(7) . .
C1 C5 Ce1 73.4(5) . .
C4 C5 Ce1 81.7(5) . .
C1 C5 H5A 123.4 . .
C4 C5 H5A 123.4 . .
Ce1 C5 H5A 123.4 . .
C1 C6 C9 110.1(7) . .
C1 C6 C7 109.4(7) . .
C9 C6 C7 110.8(7) . .
C1 C6 C8 110.7(7) . .
C9 C6 C8 107.6(7) . .
C7 C6 C8 108.1(7) . .
C6 C7 H7A 109.5 . .
C6 C7 H7B 109.5 . .
H7A C7 H7B 109.5 . .
C6 C7 H7C 109.5 . .
H7A C7 H7C 109.5 . .
H7B C7 H7C 109.5 . .
C6 C8 H8A 109.5 . .
C6 C8 H8B 109.5 . .
H8A C8 H8B 109.5 . .
C6 C8 H8C 109.5 . .
H8A C8 H8C 109.5 . .
H8B C8 H8C 109.5 . .
C6 C9 H9A 109.5 . .
C6 C9 H9B 109.5 . .
H9A C9 H9B 109.5 . .
C6 C9 H9C 109.5 . .
H9A C9 H9C 109.5 . .
H9B C9 H9C 109.5 . .
C12 C10 C11 110.2(7) . .
C12 C10 C13 106.5(7) . .
C11 C10 C13 106.0(7) . .
C12 C10 C3 113.6(7) . .
C11 C10 C3 110.9(7) . .
C13 C10 C3 109.3(7) . .
C10 C11 H11A 109.5 . .
C10 C11 H11B 109.5 . .
H11A C11 H11B 109.5 . .
C10 C11 H11C 109.5 . .
H11A C11 H11C 109.5 . .
H11B C11 H11C 109.5 . .
C10 C12 H12A 109.5 . .
C10 C12 H12B 109.5 . .
H12A C12 H12B 109.5 . .
C10 C12 H12C 109.5 . .
H12A C12 H12C 109.5 . .
H12B C12 H12C 109.5 . .
C10 C13 H13A 109.5 . .
C10 C13 H13B 109.5 . .
H13A C13 H13B 109.5 . .
C10 C13 H13C 109.5 . .
H13A C13 H13C 109.5 . .
H13B C13 H13C 109.5 . .
C4 C14 C15 111.7(7) . .
C4 C14 C17 107.4(7) . .
C15 C14 C17 106.8(7) . .
C4 C14 C16 116.6(7) . .
C15 C14 C16 105.0(7) . .
C17 C14 C16 109.0(7) . .
C14 C15 H15A 109.5 . .
C14 C15 H15B 109.5 . .
H15A C15 H15B 109.5 . .
C14 C15 H15C 109.5 . .
H15A C15 H15C 109.5 . .
H15B C15 H15C 109.5 . .
C14 C16 H16A 109.5 . .
C14 C16 H16B 109.5 . .
H16A C16 H16B 109.5 . .
C14 C16 H16C 109.5 . .
H16A C16 H16C 109.5 . .
H16B C16 H16C 109.5 . .
C14 C17 H17A 109.5 . .
C14 C17 H17B 109.5 . .
H17A C17 H17B 109.5 . .
C14 C17 H17C 109.5 . .
H17A C17 H17C 109.5 . .
H17B C17 H17C 109.5 . .
C22 C18 C19 107.0(7) . .
C22 C18 C23 127.3(8) . .
C19 C18 C23 125.5(7) . .
C22 C18 Ce1 74.2(4) . .
C19 C18 Ce1 76.0(5) . .
C23 C18 Ce1 120.4(5) . .
C18 C19 C20 110.7(7) . .
C18 C19 Ce1 75.7(5) . .
C20 C19 Ce1 79.1(4) . .
C18 C19 H19A 123.9 . .
C20 C19 H19A 123.9 . .
Ce1 C19 H19A 123.9 . .
C21 C20 C19 105.4(7) . .
C21 C20 C27 132.7(7) . .
C19 C20 C27 118.2(7) . .
C21 C20 Ce1 74.6(4) . .
C19 C20 Ce1 71.9(4) . .
C27 C20 Ce1 134.5(5) . .
C20 C21 C22 105.9(7) . .
C20 C21 C31 131.7(7) . .
C22 C21 C31 122.2(7) . .
C20 C21 Ce1 76.7(4) . .
C22 C21 Ce1 71.1(4) . .
C31 C21 Ce1 120.7(5) . .
C18 C22 C21 110.8(7) . .
C18 C22 Ce1 77.4(4) . .
C21 C22 Ce1 79.6(4) . .
C18 C22 H22A 123.6 . .
C21 C22 H22A 123.6 . .
Ce1 C22 H22A 123.6 . .
C24 C23 C18 110.7(7) . .
C24 C23 C26 108.4(7) . .
C18 C23 C26 110.6(7) . .
C24 C23 C25 109.8(7) . .
C18 C23 C25 109.3(6) . .
C26 C23 C25 108.0(7) . .
C23 C24 H24A 109.5 . .
C23 C24 H24B 109.5 . .
H24A C24 H24B 109.5 . .
C23 C24 H24C 109.5 . .
H24A C24 H24C 109.5 . .
H24B C24 H24C 109.5 . .
C23 C25 H25A 109.5 . .
C23 C25 H25B 109.5 . .
H25A C25 H25B 109.5 . .
C23 C25 H25C 109.5 . .
H25A C25 H25C 109.5 . .
H25B C25 H25C 109.5 . .
C23 C26 H26A 109.5 . .
C23 C26 H26B 109.5 . .
H26A C26 H26B 109.5 . .
C23 C26 H26C 109.5 . .
H26A C26 H26C 109.5 . .
H26B C26 H26C 109.5 . .
C20 C27 C28 116.9(7) . .
C20 C27 C30 106.6(7) . .
C28 C27 C30 108.7(7) . .
C20 C27 C29 111.9(7) . .
C28 C27 C29 104.8(7) . .
C30 C27 C29 107.6(7) . .
C27 C28 H28A 109.5 . .
C27 C28 H28B 109.5 . .
H28A C28 H28B 109.5 . .
C27 C28 H28C 109.5 . .
H28A C28 H28C 109.5 . .
H28B C28 H28C 109.5 . .
C27 C29 H29A 109.5 . .
C27 C29 H29B 109.5 . .
H29A C29 H29B 109.5 . .
C27 C29 H29C 109.5 . .
H29A C29 H29C 109.5 . .
H29B C29 H29C 109.5 . .
C27 C30 H30A 109.5 . .
C27 C30 H30B 109.5 . .
H30A C30 H30B 109.5 . .
C27 C30 H30C 109.5 . .
H30A C30 H30C 109.5 . .
H30B C30 H30C 109.5 . .
C33 C31 C21 112.7(7) . .
C33 C31 C32 110.9(7) . .
C21 C31 C32 112.5(7) . .
C33 C31 C34 106.2(7) . .
C21 C31 C34 109.4(7) . .
C32 C31 C34 104.6(7) . .
C31 C32 H32A 109.5 . .
C31 C32 H32B 109.5 . .
H32A C32 H32B 109.5 . .
C31 C32 H32C 109.5 . .
H32A C32 H32C 109.5 . .
H32B C32 H32C 109.5 . .
C31 C33 H33A 109.5 . .
C31 C33 H33B 109.5 . .
H33A C33 H33B 109.5 . .
C31 C33 H33C 109.5 . .
H33A C33 H33C 109.5 . .
H33B C33 H33C 109.5 . .
C31 C34 H34A 109.5 . .
C31 C34 H34B 109.5 . .
H34A C34 H34B 109.5 . .
C31 C34 H34C 109.5 . .
H34A C34 H34C 109.5 . .
H34B C34 H34C 109.5 . .
O1 C35 Ce1 69.5(3) . 2
O1 C35 Ce1 69.5(3) . .
Ce1 C35 Ce1 139.1(5) 2 .
O1 C35 H35A 110(4) . .
Ce1 C35 H35A 104(3) 2 .
Ce1 C35 H35A 89.7(4) . .
C37 C36 H36A 109.5 . .
C37 C36 H36B 109.5 . .
H36A C36 H36B 109.5 . .
C37 C36 H36C 109.5 . .
H36A C36 H36C 109.5 . .
H36B C36 H36C 109.5 . .
C38 C37 C38 117.5(16) 2_655 .
C38 C37 C36 121.2(8) 2_655 .
C38 C37 C36 121.2(8) . .
C37 C38 C39 119.3(11) . .
C37 C38 H38A 120.4 . .
C39 C38 H38A 120.4 . .
C40 C39 C38 121.0(13) . .
C40 C39 H39A 119.5 . .
C38 C39 H39A 119.5 . .
C39 C40 C39 121.8(19) 2_655 .
C39 C40 H40 119.1 2_655 .
C39 C40 H40 119.1 . .

loop_
_geom_bond_atom_site_label_1
_geom_bond_atom_site_label_2
_geom_bond_distance
_geom_bond_site_symmetry_2
Ce1 O1 2.4438(18) .
Ce1 C35 2.554(4) .
Ce1 C2 2.773(8) .
Ce1 C22 2.781(7) .
Ce1 C1 2.795(8) .
Ce1 C18 2.821(8) .
Ce1 C19 2.825(7) .
Ce1 C5 2.857(8) .
Ce1 C21 2.890(8) .
Ce1 C20 2.918(8) .
Ce1 C3 2.946(8) .
Ce1 C4 3.004(8) .
O1 C35 1.391(14) .
O1 Ce1 2.4438(18) 2
C1 C5 1.384(11) .
C1 C2 1.407(11) .
C1 C6 1.520(11) .
C2 C3 1.429(11) .
C2 H2A 1.0000 .
C3 C4 1.445(11) .
C3 C10 1.559(11) .
C4 C5 1.429(11) .
C4 C14 1.537(11) .
C5 H5A 1.0000 .
C6 C9 1.524(11) .
C6 C7 1.532(11) .
C6 C8 1.536(12) .
C7 H7A 0.9800 .
C7 H7B 0.9800 .
C7 H7C 0.9800 .
C8 H8A 0.9800 .
C8 H8B 0.9800 .
C8 H8C 0.9800 .
C9 H9A 0.9800 .
C9 H9B 0.9800 .
C9 H9C 0.9800 .
C10 C12 1.528(11) .
C10 C11 1.537(11) .
C10 C13 1.542(12) .
C11 H11A 0.9800 .
C11 H11B 0.9800 .
C11 H11C 0.9800 .
C12 H12A 0.9800 .
C12 H12B 0.9800 .
C12 H12C 0.9800 .
C13 H13A 0.9800 .
C13 H13B 0.9800 .
C13 H13C 0.9800 .
C14 C15 1.540(12) .
C14 C17 1.548(12) .
C14 C16 1.560(11) .
C15 H15A 0.9800 .
C15 H15B 0.9800 .
C15 H15C 0.9800 .
C16 H16A 0.9800 .
C16 H16B 0.9800 .
C16 H16C 0.9800 .
C17 H17A 0.9800 .
C17 H17B 0.9800 .
C17 H17C 0.9800 .
C18 C22 1.373(11) .
C18 C19 1.384(11) .
C18 C23 1.545(11) .
C19 C20 1.440(11) .
C19 H19A 1.0000 .
C20 C21 1.439(11) .
C20 C27 1.528(11) .
C21 C22 1.438(11) .
C21 C31 1.544(11) .
C22 H22A 1.0000 .
C23 C24 1.524(11) .
C23 C26 1.551(12) .
C23 C25 1.560(12) .
C24 H24A 0.9800 .
C24 H24B 0.9800 .
C24 H24C 0.9800 .
C25 H25A 0.9800 .
C25 H25B 0.9800 .
C25 H25C 0.9800 .
C26 H26A 0.9800 .
C26 H26B 0.9800 .
C26 H26C 0.9800 .
C27 C28 1.535(11) .
C27 C30 1.540(12) .
C27 C29 1.555(12) .
C28 H28A 0.9800 .
C28 H28B 0.9800 .
C28 H28C 0.9800 .
C29 H29A 0.9800 .
C29 H29B 0.9800 .
C29 H29C 0.9800 .
C30 H30A 0.9800 .
C30 H30B 0.9800 .
C30 H30C 0.9800 .
C31 C33 1.530(11) .
C31 C32 1.553(11) .
C31 C34 1.555(12) .
C32 H32A 0.9800 .
C32 H32B 0.9800 .
C32 H32C 0.9800 .
C33 H33A 0.9800 .
C33 H33B 0.9800 .
C33 H33C 0.9800 .
C34 H34A 0.9800 .
C34 H34B 0.9800 .
C34 H34C 0.9800 .
C35 Ce1 2.554(4) 2
C35 H35A 0.9800(10) .
C36 C37 1.49(2) .
C36 H36A 0.9800 .
C36 H36B 0.9800 .
C36 H36C 0.9800 .
C37 C38 1.382(15) 2_655
C37 C38 1.382(15) .
C38 C39 1.399(17) .
C38 H38A 0.9500 .
C39 C40 1.298(15) .
C39 H39A 0.9500 .
C40 C39 1.298(15) 2_655
C40 H40 0.9500 .

loop_
_geom_torsion_atom_site_label_1
_geom_torsion_atom_site_label_2
_geom_torsion_atom_site_label_3
_geom_torsion_atom_site_label_4
_geom_torsion
_geom_torsion_site_symmetry_1
_geom_torsion_site_symmetry_4
C2 Ce1 O1 C35 -84.07(16) . .
C22 Ce1 O1 C35 91.68(16) . .
C1 Ce1 O1 C35 -108.59(19) . .
C18 Ce1 O1 C35 76.90(18) . .
C19 Ce1 O1 C35 98.8(3) . .
C5 Ce1 O1 C35 -100.3(3) . .
C21 Ce1 O1 C35 120.82(16) . .
C20 Ce1 O1 C35 129.21(19) . .
C3 Ce1 O1 C35 -57.96(17) . .
C4 Ce1 O1 C35 -58.1(3) . .
C35 Ce1 O1 Ce1 0.0 . 2
C2 Ce1 O1 Ce1 -84.07(16) . 2
C22 Ce1 O1 Ce1 91.68(16) . 2
C1 Ce1 O1 Ce1 -108.59(19) . 2
C18 Ce1 O1 Ce1 76.90(18) . 2
C19 Ce1 O1 Ce1 98.8(3) . 2
C5 Ce1 O1 Ce1 -100.3(3) . 2
C21 Ce1 O1 Ce1 120.82(16) . 2
C20 Ce1 O1 Ce1 129.21(19) . 2
C3 Ce1 O1 Ce1 -57.96(17) . 2
C4 Ce1 O1 Ce1 -58.1(3) . 2
O1 Ce1 C1 C5 168.7(5) . .
C35 Ce1 C1 C5 133.6(5) . .
C2 Ce1 C1 C5 111.0(7) . .
C22 Ce1 C1 C5 -60.2(7) . .
C18 Ce1 C1 C5 -18.7(6) . .
C19 Ce1 C1 C5 -32.3(5) . .
C21 Ce1 C1 C5 -83.3(5) . .
C20 Ce1 C1 C5 -62.3(5) . .
C3 Ce1 C1 C5 73.9(5) . .
C4 Ce1 C1 C5 35.3(4) . .
O1 Ce1 C1 C2 57.7(5) . .
C35 Ce1 C1 C2 22.6(6) . .
C22 Ce1 C1 C2 -171.2(5) . .
C18 Ce1 C1 C2 -129.7(5) . .
C19 Ce1 C1 C2 -143.3(5) . .
C5 Ce1 C1 C2 -111.0(7) . .
C21 Ce1 C1 C2 165.6(4) . .
C20 Ce1 C1 C2 -173.3(5) . .
C3 Ce1 C1 C2 -37.2(4) . .
C4 Ce1 C1 C2 -75.7(5) . .
O1 Ce1 C1 C6 -65.5(6) . .
C35 Ce1 C1 C6 -100.6(6) . .
C2 Ce1 C1 C6 -123.2(8) . .
C22 Ce1 C1 C6 65.6(8) . .
C18 Ce1 C1 C6 107.1(6) . .
C19 Ce1 C1 C6 93.5(6) . .
C5 Ce1 C1 C6 125.8(8) . .
C21 Ce1 C1 C6 42.4(7) . .
C20 Ce1 C1 C6 63.5(6) . .
C3 Ce1 C1 C6 -160.4(7) . .
C4 Ce1 C1 C6 161.1(7) . .
C5 C1 C2 C3 4.2(9) . .
C6 C1 C2 C3 -175.2(8) . .
Ce1 C1 C2 C3 76.6(6) . .
C5 C1 C2 Ce1 -72.4(6) . .
C6 C1 C2 Ce1 108.2(8) . .
O1 Ce1 C2 C1 -128.2(5) . .
C35 Ce1 C2 C1 -160.2(5) . .
C22 Ce1 C2 C1 119(3) . .
C18 Ce1 C2 C1 86.6(6) . .
C19 Ce1 C2 C1 49.0(6) . .
C5 Ce1 C2 C1 37.4(4) . .
C21 Ce1 C2 C1 -27.5(8) . .
C20 Ce1 C2 C1 9.0(6) . .
C3 Ce1 C2 C1 112.2(7) . .
C4 Ce1 C2 C1 76.2(5) . .
O1 Ce1 C2 C3 119.6(5) . .
C35 Ce1 C2 C3 87.6(5) . .
C22 Ce1 C2 C3 7(3) . .
C1 Ce1 C2 C3 -112.2(7) . .
C18 Ce1 C2 C3 -25.6(7) . .
C19 Ce1 C2 C3 -63.2(6) . .
C5 Ce1 C2 C3 -74.8(5) . .
C21 Ce1 C2 C3 -139.7(5) . .
C20 Ce1 C2 C3 -103.2(5) . .
C4 Ce1 C2 C3 -36.0(4) . .
C1 C2 C3 C4 -2.9(9) . .
Ce1 C2 C3 C4 69.5(6) . .
C1 C2 C3 C10 169.8(7) . .
Ce1 C2 C3 C10 -117.8(7) . .
C1 C2 C3 Ce1 -72.4(6) . .
O1 Ce1 C3 C2 -65.8(5) . .
C35 Ce1 C3 C2 -92.6(5) . .
C22 Ce1 C3 C2 -179.0(5) . .
C1 Ce1 C3 C2 37.9(5) . .
C18 Ce1 C3 C2 164.5(5) . .
C19 Ce1 C3 C2 132.9(5) . .
C5 Ce1 C3 C2 77.1(5) . .
C21 Ce1 C3 C2 118.1(7) . .
C20 Ce1 C3 C2 105.4(5) . .
C4 Ce1 C3 C2 114.0(7) . .
O1 Ce1 C3 C4 -179.8(4) . .
C35 Ce1 C3 C4 153.4(5) . .
C2 Ce1 C3 C4 -114.0(7) . .
C22 Ce1 C3 C4 67.0(6) . .
C1 Ce1 C3 C4 -76.1(5) . .
C18 Ce1 C3 C4 50.5(5) . .
C19 Ce1 C3 C4 18.9(5) . .
C5 Ce1 C3 C4 -36.9(4) . .
C21 Ce1 C3 C4 4.1(10) . .
C20 Ce1 C3 C4 -8.6(6) . .
O1 Ce1 C3 C10 48.1(7) . .
C35 Ce1 C3 C10 21.2(6) . .
C2 Ce1 C3 C10 113.8(8) . .
C22 Ce1 C3 C10 -65.2(8) . .
C1 Ce1 C3 C10 151.7(7) . .
C18 Ce1 C3 C10 -81.7(7) . .
C19 Ce1 C3 C10 -113.3(6) . .
C5 Ce1 C3 C10 -169.1(8) . .
C21 Ce1 C3 C10 -128.0(8) . .
C20 Ce1 C3 C10 -140.7(6) . .
C4 Ce1 C3 C10 -132.2(9) . .
C2 C3 C4 C5 0.5(9) . .
C10 C3 C4 C5 -171.1(8) . .
Ce1 C3 C4 C5 63.7(5) . .
C2 C3 C4 C14 157.3(8) . .
C10 C3 C4 C14 -14.3(15) . .
Ce1 C3 C4 C14 -139.4(9) . .
C2 C3 C4 Ce1 -63.2(5) . .
C10 C3 C4 Ce1 125.1(9) . .
O1 Ce1 C4 C5 -112.6(5) . .
C35 Ce1 C4 C5 -142.4(5) . .
C2 Ce1 C4 C5 -76.0(5) . .
C22 Ce1 C4 C5 108.0(5) . .
C1 Ce1 C4 C5 -35.7(5) . .
C18 Ce1 C4 C5 109.6(5) . .
C19 Ce1 C4 C5 84.1(5) . .
C21 Ce1 C4 C5 68.9(6) . .
C20 Ce1 C4 C5 60.7(5) . .
C3 Ce1 C4 C5 -112.9(7) . .
O1 Ce1 C4 C3 0.3(6) . .
C35 Ce1 C4 C3 -29.5(5) . .
C2 Ce1 C4 C3 36.9(4) . .
C22 Ce1 C4 C3 -139.0(4) . .
C1 Ce1 C4 C3 77.3(5) . .
C18 Ce1 C4 C3 -137.5(5) . .
C19 Ce1 C4 C3 -163.0(5) . .
C5 Ce1 C4 C3 112.9(7) . .
C21 Ce1 C4 C3 -178.2(4) . .
C20 Ce1 C4 C3 173.6(4) . .
O1 Ce1 C4 C14 137.9(7) . .
C35 Ce1 C4 C14 108.0(8) . .
C2 Ce1 C4 C14 174.4(9) . .
C22 Ce1 C4 C14 -1.5(9) . .
C1 Ce1 C4 C14 -145.2(9) . .
C18 Ce1 C4 C14 0.0(8) . .
C19 Ce1 C4 C14 -25.5(8) . .
C5 Ce1 C4 C14 -109.6(10) . .
C21 Ce1 C4 C14 -40.7(9) . .
C20 Ce1 C4 C14 -48.9(8) . .
C3 Ce1 C4 C14 137.5(10) . .
C2 C1 C5 C4 -3.9(9) . .
C6 C1 C5 C4 175.5(8) . .
Ce1 C1 C5 C4 -73.7(6) . .
C2 C1 C5 Ce1 69.8(5) . .
C6 C1 C5 Ce1 -110.9(8) . .
C3 C4 C5 C1 2.1(9) . .
C14 C4 C5 C1 -159.2(7) . .
Ce1 C4 C5 C1 68.3(6) . .
C3 C4 C5 Ce1 -66.2(5) . .
C14 C4 C5 Ce1 132.5(7) . .
O1 Ce1 C5 C1 -16.3(7) . .
C35 Ce1 C5 C1 -64.1(6) . .
C2 Ce1 C5 C1 -38.8(5) . .
C22 Ce1 C5 C1 147.4(5) . .
C18 Ce1 C5 C1 166.5(5) . .
C19 Ce1 C5 C1 149.8(5) . .
C21 Ce1 C5 C1 114.9(5) . .
C20 Ce1 C5 C1 121.3(5) . .
C3 Ce1 C5 C1 -78.8(5) . .
C4 Ce1 C5 C1 -115.7(7) . .
O1 Ce1 C5 C4 99.4(6) . .
C35 Ce1 C5 C4 51.6(6) . .
C2 Ce1 C5 C4 76.9(5) . .
C22 Ce1 C5 C4 -96.9(5) . .
C1 Ce1 C5 C4 115.7(7) . .
C18 Ce1 C5 C4 -77.8(5) . .
C19 Ce1 C5 C4 -94.5(5) . .
C21 Ce1 C5 C4 -129.4(5) . .
C20 Ce1 C5 C4 -123.0(5) . .
C3 Ce1 C5 C4 36.9(4) . .
C5 C1 C6 C9 -138.9(8) . .
C2 C1 C6 C9 40.4(11) . .
Ce1 C1 C6 C9 128.0(6) . .
C5 C1 C6 C7 99.0(10) . .
C2 C1 C6 C7 -81.7(10) . .
Ce1 C1 C6 C7 5.9(8) . .
C5 C1 C6 C8 -20.0(12) . .
C2 C1 C6 C8 159.2(8) . .
Ce1 C1 C6 C8 -113.2(7) . .
C2 C3 C10 C12 123.4(9) . .
C4 C3 C10 C12 -65.9(11) . .
Ce1 C3 C10 C12 39.3(9) . .
C2 C3 C10 C11 -111.8(9) . .
C4 C3 C10 C11 58.8(11) . .
Ce1 C3 C10 C11 164.1(6) . .
C2 C3 C10 C13 4.6(11) . .
C4 C3 C10 C13 175.3(8) . .
Ce1 C3 C10 C13 -79.5(8) . .
C5 C4 C14 C15 -37.8(10) . .
C3 C4 C14 C15 167.6(9) . .
Ce1 C4 C14 C15 51.7(10) . .
C5 C4 C14 C17 79.0(9) . .
C3 C4 C14 C17 -75.7(11) . .
Ce1 C4 C14 C17 168.4(6) . .
C5 C4 C14 C16 -158.5(8) . .
C3 C4 C14 C16 46.9(13) . .
Ce1 C4 C14 C16 -69.0(10) . .
O1 Ce1 C18 C22 32.4(5) . .
C35 Ce1 C18 C22 64.4(5) . .
C2 Ce1 C18 C22 174.8(5) . .
C1 Ce1 C18 C22 -140.2(5) . .
C19 Ce1 C18 C22 -112.6(7) . .
C5 Ce1 C18 C22 -149.5(5) . .
C21 Ce1 C18 C22 -37.0(4) . .
C20 Ce1 C18 C22 -76.1(5) . .
C3 Ce1 C18 C22 160.8(4) . .
C4 Ce1 C18 C22 -177.4(5) . .
O1 Ce1 C18 C19 145.0(5) . .
C35 Ce1 C18 C19 177.0(5) . .
C2 Ce1 C18 C19 -72.6(6) . .
C22 Ce1 C18 C19 112.6(7) . .
C1 Ce1 C18 C19 -27.6(6) . .
C5 Ce1 C18 C19 -36.9(5) . .
C21 Ce1 C18 C19 75.5(5) . .
C20 Ce1 C18 C19 36.4(5) . .
C3 Ce1 C18 C19 -86.6(5) . .
C4 Ce1 C18 C19 -64.9(5) . .
O1 Ce1 C18 C23 -91.9(6) . .
C35 Ce1 C18 C23 -59.9(7) . .
C2 Ce1 C18 C23 50.5(8) . .
C22 Ce1 C18 C23 -124.3(9) . .
C1 Ce1 C18 C23 95.5(7) . .
C19 Ce1 C18 C23 123.1(9) . .
C5 Ce1 C18 C23 86.2(6) . .
C21 Ce1 C18 C23 -161.3(7) . .
C20 Ce1 C18 C23 159.6(7) . .
C3 Ce1 C18 C23 36.5(7) . .
C4 Ce1 C18 C23 58.3(6) . .
C22 C18 C19 C20 -4.0(9) . .
C23 C18 C19 C20 170.2(7) . .
Ce1 C18 C19 C20 -72.2(6) . .
C22 C18 C19 Ce1 68.3(5) . .
C23 C18 C19 Ce1 -117.5(8) . .
O1 Ce1 C19 C18 -46.9(6) . .
C35 Ce1 C19 C18 -3.9(7) . .
C2 Ce1 C19 C18 136.9(5) . .
C22 Ce1 C19 C18 -37.1(4) . .
C1 Ce1 C19 C18 160.1(5) . .
C5 Ce1 C19 C18 145.3(5) . .
C21 Ce1 C19 C18 -77.7(5) . .
C20 Ce1 C19 C18 -114.9(7) . .
C3 Ce1 C19 C18 108.6(5) . .
C4 Ce1 C19 C18 117.3(5) . .
O1 Ce1 C19 C20 67.9(6) . .
C35 Ce1 C19 C20 111.0(5) . .
C2 Ce1 C19 C20 -108.2(5) . .
C22 Ce1 C19 C20 77.7(5) . .
C1 Ce1 C19 C20 -85.1(5) . .
C18 Ce1 C19 C20 114.9(7) . .
C5 Ce1 C19 C20 -99.8(5) . .
C21 Ce1 C19 C20 37.2(5) . .
C3 Ce1 C19 C20 -136.6(5) . .
C4 Ce1 C19 C20 -127.8(5) . .
C18 C19 C20 C21 2.4(9) . .
Ce1 C19 C20 C21 -67.6(5) . .
C18 C19 C20 C27 -158.6(7) . .
Ce1 C19 C20 C27 131.4(7) . .
C18 C19 C20 Ce1 70.0(6) . .
O1 Ce1 C20 C21 -17.7(5) . .
C35 Ce1 C20 C21 17.1(6) . .
C2 Ce1 C20 C21 -147.9(4) . .
C22 Ce1 C20 C21 38.0(4) . .
C1 Ce1 C20 C21 -143.3(5) . .
C18 Ce1 C20 C21 76.7(5) . .
C19 Ce1 C20 C21 112.4(7) . .
C5 Ce1 C20 C21 -168.2(5) . .
C3 Ce1 C20 C21 171.7(4) . .
C4 Ce1 C20 C21 167.6(4) . .
O1 Ce1 C20 C19 -130.1(5) . .
C35 Ce1 C20 C19 -95.2(6) . .
C2 Ce1 C20 C19 99.7(5) . .
C22 Ce1 C20 C19 -74.4(5) . .
C1 Ce1 C20 C19 104.3(5) . .
C18 Ce1 C20 C19 -35.7(4) . .
C5 Ce1 C20 C19 79.4(5) . .
C21 Ce1 C20 C19 -112.4(7) . .
C3 Ce1 C20 C19 59.4(6) . .
C4 Ce1 C20 C19 55.2(5) . .
O1 Ce1 C20 C27 117.9(7) . .
C35 Ce1 C20 C27 152.7(7) . .
C2 Ce1 C20 C27 -12.3(9) . .
C22 Ce1 C20 C27 173.6(9) . .
C1 Ce1 C20 C27 -7.7(8) . .
C18 Ce1 C20 C27 -147.7(9) . .
C19 Ce1 C20 C27 -112.0(9) . .
C5 Ce1 C20 C27 -32.6(8) . .
C21 Ce1 C20 C27 135.6(10) . .
C3 Ce1 C20 C27 -52.7(8) . .
C4 Ce1 C20 C27 -56.8(8) . .
C19 C20 C21 C22 0.1(8) . .
C27 C20 C21 C22 157.1(8) . .
Ce1 C20 C21 C22 -65.6(5) . .
C19 C20 C21 C31 -174.7(8) . .
C27 C20 C21 C31 -17.7(15) . .
Ce1 C20 C21 C31 119.6(9) . .
C19 C20 C21 Ce1 65.8(5) . .
C27 C20 C21 Ce1 -137.2(9) . .
O1 Ce1 C21 C20 164.4(5) . .
C35 Ce1 C21 C20 -167.2(5) . .
C2 Ce1 C21 C20 62.6(8) . .
C22 Ce1 C21 C20 -112.2(7) . .
C1 Ce1 C21 C20 46.2(6) . .
C18 Ce1 C21 C20 -76.4(5) . .
C19 Ce1 C21 C20 -37.6(4) . .
C5 Ce1 C21 C20 13.5(5) . .
C3 Ce1 C21 C20 -19.3(10) . .
C4 Ce1 C21 C20 -16.6(6) . .
O1 Ce1 C21 C22 -83.4(5) . .
C35 Ce1 C21 C22 -55.0(5) . .
C2 Ce1 C21 C22 174.8(5) . .
C1 Ce1 C21 C22 158.4(4) . .
C18 Ce1 C21 C22 35.8(4) . .
C19 Ce1 C21 C22 74.6(5) . .
C5 Ce1 C21 C22 125.7(5) . .
C20 Ce1 C21 C22 112.2(7) . .
C3 Ce1 C21 C22 92.9(8) . .
C4 Ce1 C21 C22 95.6(5) . .
O1 Ce1 C21 C31 33.4(6) . .
C35 Ce1 C21 C31 61.9(6) . .
C2 Ce1 C21 C31 -68.3(8) . .
C22 Ce1 C21 C31 116.9(8) . .
C1 Ce1 C21 C31 -84.7(6) . .
C18 Ce1 C21 C31 152.6(7) . .
C19 Ce1 C21 C31 -168.5(7) . .
C5 Ce1 C21 C31 -117.4(6) . .
C20 Ce1 C21 C31 -130.9(8) . .
C3 Ce1 C21 C31 -150.2(7) . .
C4 Ce1 C21 C31 -147.6(5) . .
C19 C18 C22 C21 4.0(9) . .
C23 C18 C22 C21 -170.0(7) . .
Ce1 C18 C22 C21 73.5(6) . .
C19 C18 C22 Ce1 -69.5(6) . .
C23 C18 C22 Ce1 116.4(8) . .
C20 C21 C22 C18 -2.6(9) . .
C31 C21 C22 C18 172.8(7) . .
Ce1 C21 C22 C18 -72.1(6) . .
C20 C21 C22 Ce1 69.6(5) . .
C31 C21 C22 Ce1 -115.0(7) . .
O1 Ce1 C22 C18 -150.0(5) . .
C35 Ce1 C22 C18 -117.7(5) . .
C2 Ce1 C22 C18 -37(3) . .
C1 Ce1 C22 C18 74.4(7) . .
C19 Ce1 C22 C18 37.2(5) . .
C5 Ce1 C22 C18 40.5(6) . .
C21 Ce1 C22 C18 114.3(7) . .
C20 Ce1 C22 C18 77.2(5) . .
C3 Ce1 C22 C18 -30.9(7) . .
C4 Ce1 C22 C18 3.3(6) . .
O1 Ce1 C22 C21 95.8(5) . .
C35 Ce1 C22 C21 128.0(5) . .
C2 Ce1 C22 C21 -151(3) . .
C1 Ce1 C22 C21 -39.9(8) . .
C18 Ce1 C22 C21 -114.3(7) . .
C19 Ce1 C22 C21 -77.1(5) . .
C5 Ce1 C22 C21 -73.7(5) . .
C20 Ce1 C22 C21 -37.1(4) . .
C3 Ce1 C22 C21 -145.2(5) . .
C4 Ce1 C22 C21 -111.0(5) . .
C22 C18 C23 C24 -78.1(10) . .
C19 C18 C23 C24 108.9(9) . .
Ce1 C18 C23 C24 14.7(9) . .
C22 C18 C23 C26 161.7(8) . .
C19 C18 C23 C26 -11.3(11) . .
Ce1 C18 C23 C26 -105.5(7) . .
C22 C18 C23 C25 43.0(11) . .
C19 C18 C23 C25 -130.1(8) . .
Ce1 C18 C23 C25 135.8(6) . .
C21 C20 C27 C28 48.7(13) . .
C19 C20 C27 C28 -156.6(7) . .
Ce1 C20 C27 C28 -64.8(10) . .
C21 C20 C27 C30 -73.1(11) . .
C19 C20 C27 C30 81.6(9) . .
Ce1 C20 C27 C30 173.4(6) . .
C21 C20 C27 C29 169.6(8) . .
C19 C20 C27 C29 -35.7(10) . .
Ce1 C20 C27 C29 56.1(10) . .
C20 C21 C31 C33 59.5(11) . .
C22 C21 C31 C33 -114.6(9) . .
Ce1 C21 C31 C33 159.4(6) . .
C20 C21 C31 C32 -66.9(11) . .
C22 C21 C31 C32 119.0(8) . .
Ce1 C21 C31 C32 33.0(9) . .
C20 C21 C31 C34 177.3(8) . .
C22 C21 C31 C34 3.2(11) . .
Ce1 C21 C31 C34 -82.8(7) . .
Ce1 O1 C35 Ce1 180.0 . 2
Ce1 O1 C35 Ce1 180.000(1) 2 .
C2 Ce1 C35 O1 97.65(16) . .
C22 Ce1 C35 O1 -86.89(16) . .
C1 Ce1 C35 O1 86.8(2) . .
C18 Ce1 C35 O1 -112.26(17) . .
C19 Ce1 C35 O1 -110.4(3) . .
C5 Ce1 C35 O1 115.9(3) . .
C21 Ce1 C35 O1 -63.24(18) . .
C20 Ce1 C35 O1 -71.7(3) . .
C3 Ce1 C35 O1 126.36(16) . .
C4 Ce1 C35 O1 139.79(19) . .
O1 Ce1 C35 Ce1 0.0 . 2
C2 Ce1 C35 Ce1 97.65(16) . 2
C22 Ce1 C35 Ce1 -86.89(16) . 2
C1 Ce1 C35 Ce1 86.8(2) . 2
C18 Ce1 C35 Ce1 -112.26(17) . 2
C19 Ce1 C35 Ce1 -110.4(3) . 2
C5 Ce1 C35 Ce1 115.9(3) . 2
C21 Ce1 C35 Ce1 -63.24(18) . 2
C20 Ce1 C35 Ce1 -71.7(3) . 2
C3 Ce1 C35 Ce1 126.36(16) . 2
C4 Ce1 C35 Ce1 139.79(19) . 2
C38 C37 C38 C39 -0.2(8) 2_655 .
C36 C37 C38 C39 179.8(8) . .
C37 C38 C39 C40 0.4(16) . .
C38 C39 C40 C39 -0.2(8) . 2_655
